data_7235629
loop_
_publ_author_name
'Kanno, Yuto'
'Komuro, Takashi'
'Tobita, Hiromi'

_publ_section_title
;
 Insertion of carbon monoxide into an aldehyde C&#xE001;O double bond
 induced by an (\h3-\a-silabenzyl)carbonylmolybdenum complex
;
_journal_issue 37
_journal_name_full 'RSC Adv.'
_journal_page_first 19068
_journal_paper_doi 10.1039/C4RA02308K
_journal_volume 4
_journal_year 2014
_chemical_formula_moiety 'C37 H44 Mo O3 Si'
_chemical_formula_sum 'C37 H44 Mo O3 Si'
_chemical_formula_weight 660.75
_space_group_IT_number 2
_space_group_name_Hall '-P 1'
_space_group_name_H-M_alt 'P -1'
_symmetry_cell_setting triclinic
_symmetry_Int_Tables_number 2
_symmetry_space_group_name_Hall '-P 1'
_symmetry_space_group_name_H-M 'P -1'
_atom_sites_solution_hydrogens geom
_atom_sites_solution_primary direct
_atom_sites_solution_secondary difmap
_audit_creation_method SHELXL-97
_cell_angle_alpha 95.4889(13)
_cell_angle_beta 92.2032(14)
_cell_angle_gamma 97.1362(15)
_cell_formula_units_Z 4
_cell_length_a 8.6566(3)
_cell_length_b 10.9696(4)
_cell_length_c 35.7255(11)
_cell_measurement_reflns_used 9816
_cell_measurement_temperature 90(2)
_cell_measurement_theta_max 69.61
_cell_measurement_theta_min 3.73
_cell_volume 3346.4(2)
_computing_cell_refinement 'Bruker SAINT'
_computing_data_collection 'Bruker APEX2'
_computing_data_reduction 'Bruker SAINT'
_computing_molecular_graphics
;
'ORTEP-3', 'Yadokari-XG 2009 (Wakita, Nemoto, et al., 2009)'
;
_computing_publication_material
;
'Yadokari-XG 2009 (Wakita, Nemoto, et al., 2009)'
;
_computing_structure_refinement 'SHELXL-97 (Sheldrick, 1997)'
_computing_structure_solution 'SHELXS-97 (Sheldrick, 1997)'
_diffrn_ambient_temperature 90(2)
_diffrn_detector_area_resol_mean 8.333
_diffrn_measured_fraction_theta_full 0.880
_diffrn_measured_fraction_theta_max 0.880
_diffrn_measurement_device_type 'Bruker D8 goniometer with CCD area detector'
_diffrn_measurement_method '\f and \w scans'
_diffrn_radiation_monochromator 'Bruker Helios multilayered confocal mirror'
_diffrn_radiation_source 'Bruker TXS fine-focus rotating anode'
_diffrn_radiation_type CuK\a
_diffrn_radiation_wavelength 1.54178
_diffrn_reflns_av_R_equivalents 0.0239
_diffrn_reflns_av_sigmaI/netI 0.0265
_diffrn_reflns_limit_h_max 10
_diffrn_reflns_limit_h_min -9
_diffrn_reflns_limit_k_max 11
_diffrn_reflns_limit_k_min -13
_diffrn_reflns_limit_l_max 43
_diffrn_reflns_limit_l_min -42
_diffrn_reflns_number 31297
_diffrn_reflns_theta_full 69.71
_diffrn_reflns_theta_max 69.71
_diffrn_reflns_theta_min 1.24
_exptl_absorpt_coefficient_mu 3.806
_exptl_absorpt_correction_T_max 1.0000
_exptl_absorpt_correction_T_min 0.8611
_exptl_absorpt_correction_type multi-scan
_exptl_absorpt_process_details
; 
 SADABS (Sheldrick, 1996) 
;
_exptl_crystal_colour orange
_exptl_crystal_density_diffrn 1.312
_exptl_crystal_density_method 'not measured'
_exptl_crystal_description plate
_exptl_crystal_F_000 1384
_exptl_crystal_size_max 0.11
_exptl_crystal_size_mid 0.06
_exptl_crystal_size_min 0.04
_refine_diff_density_max 1.863
_refine_diff_density_min -1.573
_refine_diff_density_rms 0.116
_refine_ls_extinction_method none
_refine_ls_goodness_of_fit_ref 1.361
_refine_ls_hydrogen_treatment constr
_refine_ls_matrix_type full
_refine_ls_number_parameters 777
_refine_ls_number_reflns 11121
_refine_ls_number_restraints 0
_refine_ls_restrained_S_all 1.361
_refine_ls_R_factor_all 0.0740
_refine_ls_R_factor_gt 0.0732
_refine_ls_shift/su_max 0.001
_refine_ls_shift/su_mean 0.000
_refine_ls_structure_factor_coef Fsqd
_refine_ls_weighting_details 'calc w=1/[\s^2^(Fo^2^)+(0.0000P)^2^+29.4019P] where P=(Fo^2^+2Fc^2^)/3'
_refine_ls_weighting_scheme calc
_refine_ls_wR_factor_gt 0.1671
_refine_ls_wR_factor_ref 0.1674
_reflns_number_gt 10971
_reflns_number_total 11121
_reflns_threshold_expression >2\s(I)
_cod_data_source_file c4ra02308k2.cif
_cod_data_source_block complex-2a
_cod_database_code 7235629

loop_
_symmetry_equiv_pos_as_xyz
'x, y, z'
'-x, -y, -z'

loop_
_atom_site_label
_atom_site_type_symbol
_atom_site_fract_x
_atom_site_fract_y
_atom_site_fract_z
_atom_site_U_iso_or_equiv
_atom_site_adp_type
_atom_site_occupancy
_atom_site_symmetry_multiplicity
_atom_site_calc_flag
_atom_site_refinement_flags
Mo1 Mo 0.67601(6) 0.25737(5) 0.394371(14) 0.01593(14) Uani 1 1 d .
Si1 Si 0.52326(19) 0.51912(16) 0.35483(4) 0.0146(3) Uani 1 1 d .
O1 O 0.5902(5) 0.4314(4) 0.38595(11) 0.0189(9) Uani 1 1 d .
O2 O 0.9053(6) 0.2846(5) 0.32944(14) 0.0358(13) Uani 1 1 d .
O3 O 1.0057(6) 0.3102(5) 0.43329(15) 0.0320(12) Uani 1 1 d .
C1 C 0.8174(8) 0.2768(6) 0.35248(19) 0.0222(14) Uani 1 1 d .
C2 C 0.8810(8) 0.2954(6) 0.41879(19) 0.0237(15) Uani 1 1 d .
C3 C 0.6157(8) 0.4228(6) 0.42545(18) 0.0196(14) Uani 1 1 d .
H1 H 0.5151 0.4062 0.4380 0.023 Uiso 1 1 calc R
C4 C 0.7249(8) 0.5243(6) 0.44762(18) 0.0201(14) Uani 1 1 d .
H2 H 0.8268 0.5318 0.4352 0.024 Uiso 1 1 calc R
C5 C 0.7525(9) 0.4875(7) 0.48699(18) 0.0283(16) Uani 1 1 d .
H3 H 0.6541 0.4812 0.4998 0.042 Uiso 1 1 calc R
H4 H 0.8288 0.5500 0.5012 0.042 Uiso 1 1 calc R
H5 H 0.7924 0.4075 0.4853 0.042 Uiso 1 1 calc R
C6 C 0.6644(8) 0.6514(6) 0.44991(19) 0.0246(15) Uani 1 1 d .
H6 H 0.6692 0.6832 0.4252 0.037 Uiso 1 1 calc R
H7 H 0.7292 0.7091 0.4685 0.037 Uiso 1 1 calc R
H8 H 0.5562 0.6424 0.4575 0.037 Uiso 1 1 calc R
C7 C 0.4338(7) 0.4121(6) 0.31414(17) 0.0181(13) Uani 1 1 d .
C8 C 0.2763(8) 0.3666(7) 0.30971(18) 0.0234(15) Uani 1 1 d .
H9 H 0.2082 0.3897 0.3286 0.028 Uiso 1 1 calc R
C9 C 0.2156(8) 0.2879(7) 0.2781(2) 0.0309(17) Uani 1 1 d .
H10 H 0.1079 0.2565 0.2765 0.037 Uiso 1 1 calc R
C10 C 0.3085(9) 0.2543(7) 0.24921(19) 0.0292(17) Uani 1 1 d .
C11 C 0.4671(8) 0.2978(6) 0.25370(18) 0.0214(14) Uani 1 1 d .
H11 H 0.5341 0.2746 0.2346 0.026 Uiso 1 1 calc R
C12 C 0.5300(8) 0.3739(6) 0.28520(17) 0.0199(14) Uani 1 1 d .
H12 H 0.6389 0.4008 0.2874 0.024 Uiso 1 1 calc R
C13 C 0.2416(10) 0.1783(9) 0.2137(2) 0.044(2) Uani 1 1 d .
H13 H 0.1819 0.1019 0.2201 0.066 Uiso 1 1 calc R
H14 H 0.3264 0.1581 0.1978 0.066 Uiso 1 1 calc R
H15 H 0.1727 0.2253 0.2001 0.066 Uiso 1 1 calc R
C14 C 0.6880(7) 0.6214(6) 0.33749(17) 0.0171(13) Uani 1 1 d .
C15 C 0.6598(8) 0.6952(6) 0.30859(18) 0.0221(14) Uani 1 1 d .
H16 H 0.5558 0.6949 0.2990 0.026 Uiso 1 1 calc R
C16 C 0.7789(8) 0.7681(6) 0.29369(18) 0.0237(15) Uani 1 1 d .
H17 H 0.7563 0.8160 0.2739 0.028 Uiso 1 1 calc R
C17 C 0.9323(8) 0.7717(6) 0.30756(19) 0.0251(15) Uani 1 1 d .
C18 C 0.9623(8) 0.6990(7) 0.33578(19) 0.0257(15) Uani 1 1 d .
H18 H 1.0666 0.6999 0.3453 0.031 Uiso 1 1 calc R
C19 C 0.8424(7) 0.6246(6) 0.35061(17) 0.0205(14) Uani 1 1 d .
H19 H 0.8662 0.5752 0.3700 0.025 Uiso 1 1 calc R
C20 C 1.0634(9) 0.8532(8) 0.2912(2) 0.0392(19) Uani 1 1 d .
H20 H 1.0494 0.9402 0.2970 0.059 Uiso 1 1 calc R
H21 H 1.0611 0.8333 0.2639 0.059 Uiso 1 1 calc R
H22 H 1.1639 0.8386 0.3023 0.059 Uiso 1 1 calc R
C21 C 0.3824(7) 0.6086(6) 0.37957(16) 0.0152(13) Uani 1 1 d .
C22 C 0.3951(7) 0.7377(6) 0.38190(18) 0.0183(13) Uani 1 1 d .
H23 H 0.4719 0.7812 0.3682 0.022 Uiso 1 1 calc R
C23 C 0.2985(8) 0.8037(6) 0.40373(19) 0.0226(14) Uani 1 1 d .
H24 H 0.3109 0.8912 0.4048 0.027 Uiso 1 1 calc R
C24 C 0.1842(7) 0.7437(6) 0.42399(17) 0.0185(13) Uani 1 1 d .
C25 C 0.1715(7) 0.6155(6) 0.42214(17) 0.0184(13) Uani 1 1 d .
H25 H 0.0955 0.5728 0.4363 0.022 Uiso 1 1 calc R
C26 C 0.2664(7) 0.5482(6) 0.40028(16) 0.0145(12) Uani 1 1 d .
H26 H 0.2531 0.4607 0.3993 0.017 Uiso 1 1 calc R
C27 C 0.0751(8) 0.8145(7) 0.4466(2) 0.0275(16) Uani 1 1 d .
H27 H 0.1219 0.9007 0.4522 0.041 Uiso 1 1 calc R
H28 H 0.0565 0.7776 0.4702 0.041 Uiso 1 1 calc R
H29 H -0.0240 0.8113 0.4321 0.041 Uiso 1 1 calc R
C28 C 0.6627(8) 0.0457(6) 0.38981(18) 0.0211(14) Uani 1 1 d .
C29 C 0.5402(8) 0.0715(6) 0.36504(18) 0.0180(13) Uani 1 1 d .
C30 C 0.4277(8) 0.1246(6) 0.38706(19) 0.0209(14) Uani 1 1 d .
C31 C 0.4806(9) 0.1346(6) 0.42534(19) 0.0246(15) Uani 1 1 d .
C32 C 0.6244(9) 0.0868(6) 0.42750(19) 0.0246(15) Uani 1 1 d .
C33 C 0.7980(8) -0.0216(6) 0.3795(2) 0.0302(17) Uani 1 1 d .
H30 H 0.7695 -0.1101 0.3810 0.045 Uiso 1 1 calc R
H31 H 0.8876 0.0092 0.3969 0.045 Uiso 1 1 calc R
H32 H 0.8254 -0.0077 0.3537 0.045 Uiso 1 1 calc R
C34 C 0.5230(9) 0.0348(7) 0.32330(19) 0.0266(15) Uani 1 1 d .
H33 H 0.6257 0.0261 0.3135 0.040 Uiso 1 1 calc R
H34 H 0.4768 0.0984 0.3109 0.040 Uiso 1 1 calc R
H35 H 0.4553 -0.0441 0.3183 0.040 Uiso 1 1 calc R
C35 C 0.2715(8) 0.1543(7) 0.3728(2) 0.0324(17) Uani 1 1 d .
H36 H 0.2771 0.1706 0.3463 0.049 Uiso 1 1 calc R
H37 H 0.2444 0.2274 0.3878 0.049 Uiso 1 1 calc R
H38 H 0.1916 0.0840 0.3749 0.049 Uiso 1 1 calc R
C36 C 0.3881(11) 0.1773(8) 0.4579(2) 0.044(2) Uani 1 1 d .
H39 H 0.3218 0.1064 0.4659 0.066 Uiso 1 1 calc R
H40 H 0.3227 0.2380 0.4500 0.066 Uiso 1 1 calc R
H41 H 0.4596 0.2152 0.4789 0.066 Uiso 1 1 calc R
C37 C 0.7107(11) 0.0659(8) 0.4630(2) 0.043(2) Uani 1 1 d .
H42 H 0.6959 0.1307 0.4830 0.064 Uiso 1 1 calc R
H43 H 0.8220 0.0682 0.4586 0.064 Uiso 1 1 calc R
H44 H 0.6705 -0.0149 0.4708 0.064 Uiso 1 1 calc R
Mo2 Mo 0.28946(7) 0.80203(6) 0.078142(15) 0.02433(16) Uani 1 1 d .
Si2 Si 0.4664(2) 0.64486(17) 0.15170(5) 0.0204(4) Uani 1 1 d .
O4 O 0.3993(5) 0.6734(4) 0.10951(12) 0.0240(10) Uani 1 1 d .
O5 O 0.1059(8) 0.8995(6) 0.14601(17) 0.0553(18) Uani 1 1 d .
O6 O -0.0561(6) 0.6994(5) 0.05698(16) 0.0390(13) Uani 1 1 d .
C38 C 0.1784(9) 0.8617(8) 0.1220(2) 0.0335(18) Uani 1 1 d .
C39 C 0.0746(9) 0.7341(7) 0.0654(2) 0.0290(17) Uani 1 1 d .
C40 C 0.3463(9) 0.6151(7) 0.07234(18) 0.0263(16) Uani 1 1 d .
H45 H 0.4361 0.6079 0.0558 0.032 Uiso 1 1 calc R
C41 C 0.2369(9) 0.4985(7) 0.0684(2) 0.0318(17) Uani 1 1 d .
H46 H 0.1421 0.5141 0.0823 0.038 Uiso 1 1 calc R
C42 C 0.2997(10) 0.3868(7) 0.0833(2) 0.0381(19) Uani 1 1 d .
H47 H 0.3994 0.3755 0.0723 0.057 Uiso 1 1 calc R
H48 H 0.2248 0.3126 0.0765 0.057 Uiso 1 1 calc R
H49 H 0.3148 0.4007 0.1108 0.057 Uiso 1 1 calc R
C43 C 0.1879(11) 0.4704(8) 0.0266(2) 0.044(2) Uani 1 1 d .
H50 H 0.1319 0.5364 0.0185 0.066 Uiso 1 1 calc R
H51 H 0.1197 0.3916 0.0226 0.066 Uiso 1 1 calc R
H52 H 0.2807 0.4653 0.0120 0.066 Uiso 1 1 calc R
C44 C 0.5727(8) 0.7895(7) 0.17596(18) 0.0228(15) Uani 1 1 d .
C45 C 0.4934(8) 0.8729(7) 0.1970(2) 0.0274(16) Uani 1 1 d .
H53 H 0.3830 0.8571 0.1971 0.033 Uiso 1 1 calc R
C46 C 0.5690(8) 0.9782(7) 0.2178(2) 0.0285(16) Uani 1 1 d .
H54 H 0.5098 1.0327 0.2316 0.034 Uiso 1 1 calc R
C47 C 0.7309(8) 1.0050(7) 0.21852(18) 0.0265(16) Uani 1 1 d .
C48 C 0.8123(8) 0.9224(7) 0.19744(19) 0.0283(16) Uani 1 1 d .
H55 H 0.9228 0.9382 0.1975 0.034 Uiso 1 1 calc R
C49 C 0.7367(8) 0.8195(7) 0.17682(19) 0.0268(16) Uani 1 1 d .
H56 H 0.7962 0.7662 0.1626 0.032 Uiso 1 1 calc R
C50 C 0.8145(9) 1.1150(8) 0.2417(2) 0.0363(18) Uani 1 1 d .
H57 H 0.8653 1.1723 0.2251 0.054 Uiso 1 1 calc R
H58 H 0.8934 1.0890 0.2586 0.054 Uiso 1 1 calc R
H59 H 0.7399 1.1563 0.2567 0.054 Uiso 1 1 calc R
C51 C 0.5982(8) 0.5228(7) 0.14299(18) 0.0227(15) Uani 1 1 d .
C52 C 0.6996(8) 0.5272(7) 0.11375(19) 0.0265(15) Uani 1 1 d .
H60 H 0.7035 0.5937 0.0985 0.032 Uiso 1 1 calc R
C53 C 0.7950(9) 0.4361(7) 0.1066(2) 0.0303(17) Uani 1 1 d .
H61 H 0.8624 0.4408 0.0862 0.036 Uiso 1 1 calc R
C54 C 0.7943(9) 0.3388(7) 0.1282(2) 0.0312(17) Uani 1 1 d .
C55 C 0.6919(9) 0.3334(7) 0.1577(2) 0.0324(17) Uani 1 1 d .
H62 H 0.6891 0.2674 0.1732 0.039 Uiso 1 1 calc R
C56 C 0.5948(8) 0.4236(7) 0.16443(19) 0.0275(16) Uani 1 1 d .
H63 H 0.5244 0.4173 0.1841 0.033 Uiso 1 1 calc R
C57 C 0.9047(10) 0.2444(9) 0.1223(3) 0.049(2) Uani 1 1 d .
H64 H 0.9183 0.2269 0.0953 0.073 Uiso 1 1 calc R
H65 H 0.8622 0.1683 0.1326 0.073 Uiso 1 1 calc R
H66 H 1.0057 0.2763 0.1351 0.073 Uiso 1 1 calc R
C58 C 0.2991(8) 0.5990(6) 0.18074(18) 0.0225(15) Uani 1 1 d .
C59 C 0.3237(9) 0.5855(7) 0.2186(2) 0.0297(16) Uani 1 1 d .
H67 H 0.4273 0.5981 0.2294 0.036 Uiso 1 1 calc R
C60 C 0.2028(9) 0.5547(7) 0.24101(19) 0.0312(17) Uani 1 1 d .
H68 H 0.2246 0.5464 0.2668 0.037 Uiso 1 1 calc R
C61 C 0.0492(9) 0.5353(6) 0.22685(19) 0.0263(15) Uani 1 1 d .
C62 C 0.0223(9) 0.5542(7) 0.1892(2) 0.0296(16) Uani 1 1 d .
H69 H -0.0818 0.5458 0.1789 0.036 Uiso 1 1 calc R
C63 C 0.1445(9) 0.5849(7) 0.16657(19) 0.0289(16) Uani 1 1 d .
H70 H 0.1229 0.5966 0.1410 0.035 Uiso 1 1 calc R
C64 C -0.0852(10) 0.4914(8) 0.2499(2) 0.0364(19) Uani 1 1 d .
H71 H -0.1659 0.5461 0.2484 0.055 Uiso 1 1 calc R
H72 H -0.0482 0.4925 0.2762 0.055 Uiso 1 1 calc R
H73 H -0.1286 0.4071 0.2402 0.055 Uiso 1 1 calc R
C65 C 0.2845(8) 0.9751(7) 0.0482(2) 0.0302(17) Uani 1 1 d .
C66 C 0.3184(9) 0.8798(8) 0.0211(2) 0.0333(18) Uani 1 1 d .
C67 C 0.4694(9) 0.8493(7) 0.0312(2) 0.0326(18) Uani 1 1 d .
C68 C 0.5275(9) 0.9220(7) 0.0642(2) 0.0315(17) Uani 1 1 d .
C69 C 0.4147(9) 1.0017(7) 0.0754(2) 0.0332(17) Uani 1 1 d .
C70 C 0.1440(10) 1.0410(8) 0.0465(3) 0.041(2) Uani 1 1 d .
H74 H 0.1651 1.1119 0.0319 0.062 Uiso 1 1 calc R
H75 H 0.1190 1.0699 0.0721 0.062 Uiso 1 1 calc R
H76 H 0.0556 0.9845 0.0345 0.062 Uiso 1 1 calc R
C71 C 0.2245(12) 0.8299(8) -0.0147(2) 0.047(2) Uani 1 1 d .
H77 H 0.1142 0.8379 -0.0113 0.070 Uiso 1 1 calc R
H78 H 0.2366 0.7426 -0.0207 0.070 Uiso 1 1 calc R
H79 H 0.2615 0.8767 -0.0354 0.070 Uiso 1 1 calc R
C72 C 0.5538(12) 0.7588(9) 0.0078(3) 0.053(3) Uani 1 1 d .
H80 H 0.5961 0.7974 -0.0139 0.080 Uiso 1 1 calc R
H81 H 0.4808 0.6852 -0.0011 0.080 Uiso 1 1 calc R
H82 H 0.6391 0.7350 0.0232 0.080 Uiso 1 1 calc R
C73 C 0.6830(10) 0.9179(9) 0.0843(3) 0.047(2) Uani 1 1 d .
H83 H 0.7033 0.8319 0.0841 0.071 Uiso 1 1 calc R
H84 H 0.6813 0.9545 0.1104 0.071 Uiso 1 1 calc R
H85 H 0.7654 0.9646 0.0715 0.071 Uiso 1 1 calc R
C74 C 0.4350(10) 1.1009(8) 0.1070(2) 0.043(2) Uani 1 1 d .
H86 H 0.4945 1.0743 0.1280 0.065 Uiso 1 1 calc R
H87 H 0.3326 1.1181 0.1153 0.065 Uiso 1 1 calc R
H88 H 0.4915 1.1758 0.0987 0.065 Uiso 1 1 calc R

loop_
_atom_site_aniso_label
_atom_site_aniso_U_11
_atom_site_aniso_U_22
_atom_site_aniso_U_33
_atom_site_aniso_U_23
_atom_site_aniso_U_13
_atom_site_aniso_U_12
Mo1 0.0149(3) 0.0133(3) 0.0189(3) 0.00017(19) 0.00098(19) 0.0003(2)
Si1 0.0108(8) 0.0162(9) 0.0162(8) 0.0011(6) 0.0001(6) 0.0007(7)
O1 0.021(2) 0.021(2) 0.015(2) -0.0030(17) -0.0022(17) 0.0072(19)
O2 0.027(3) 0.046(3) 0.034(3) 0.003(2) 0.019(2) 0.003(3)
O3 0.019(3) 0.034(3) 0.041(3) -0.004(2) -0.008(2) 0.006(2)
C1 0.019(4) 0.019(4) 0.028(4) -0.001(3) 0.003(3) 0.002(3)
C2 0.028(4) 0.017(4) 0.026(3) 0.000(3) 0.004(3) 0.004(3)
C3 0.020(4) 0.019(4) 0.022(3) 0.005(3) 0.006(3) 0.006(3)
C4 0.017(3) 0.020(4) 0.022(3) -0.003(3) 0.001(3) 0.001(3)
C5 0.033(4) 0.029(4) 0.021(3) -0.003(3) -0.002(3) 0.002(3)
C6 0.024(4) 0.024(4) 0.022(3) -0.007(3) -0.003(3) -0.001(3)
C7 0.012(3) 0.022(4) 0.019(3) 0.004(3) -0.003(2) -0.003(3)
C8 0.019(4) 0.030(4) 0.019(3) -0.006(3) 0.002(3) 0.000(3)
C9 0.014(4) 0.043(5) 0.030(4) -0.010(3) -0.001(3) -0.005(3)
C10 0.025(4) 0.040(5) 0.020(3) -0.007(3) -0.003(3) 0.004(3)
C11 0.020(4) 0.022(4) 0.021(3) -0.005(3) 0.005(3) 0.003(3)
C12 0.015(3) 0.022(4) 0.021(3) 0.003(3) 0.001(2) -0.002(3)
C13 0.030(5) 0.064(6) 0.030(4) -0.022(4) 0.000(3) -0.001(4)
C14 0.015(3) 0.018(3) 0.017(3) -0.002(2) 0.002(2) -0.002(3)
C15 0.016(3) 0.027(4) 0.023(3) 0.000(3) 0.003(3) 0.002(3)
C16 0.027(4) 0.023(4) 0.023(3) 0.004(3) 0.008(3) 0.005(3)
C17 0.025(4) 0.019(4) 0.030(4) -0.004(3) 0.012(3) -0.005(3)
C18 0.018(4) 0.032(4) 0.024(3) -0.004(3) 0.000(3) -0.002(3)
C19 0.015(3) 0.028(4) 0.016(3) -0.004(3) 0.000(2) -0.001(3)
C20 0.029(4) 0.036(5) 0.051(5) 0.007(4) 0.013(4) -0.006(4)
C21 0.013(3) 0.017(3) 0.015(3) 0.000(2) -0.005(2) 0.001(3)
C22 0.011(3) 0.015(3) 0.028(3) 0.006(3) -0.002(3) 0.000(3)
C23 0.019(4) 0.017(4) 0.031(4) 0.002(3) -0.003(3) 0.003(3)
C24 0.014(3) 0.019(4) 0.021(3) -0.004(3) -0.004(2) 0.005(3)
C25 0.012(3) 0.023(4) 0.019(3) 0.003(3) -0.003(2) -0.002(3)
C26 0.015(3) 0.007(3) 0.020(3) -0.003(2) -0.003(2) 0.001(2)
C27 0.018(4) 0.030(4) 0.034(4) -0.006(3) 0.000(3) 0.008(3)
C28 0.023(4) 0.012(3) 0.027(3) 0.001(3) 0.000(3) -0.003(3)
C29 0.021(3) 0.006(3) 0.024(3) -0.001(2) -0.001(3) -0.009(3)
C30 0.018(3) 0.009(3) 0.035(4) 0.004(3) 0.006(3) -0.003(3)
C31 0.033(4) 0.013(3) 0.025(3) -0.001(3) 0.011(3) -0.009(3)
C32 0.037(4) 0.008(3) 0.026(3) 0.000(3) -0.005(3) -0.007(3)
C33 0.025(4) 0.013(4) 0.053(5) -0.003(3) -0.004(3) 0.008(3)
C34 0.029(4) 0.022(4) 0.028(4) 0.000(3) 0.003(3) 0.003(3)
C35 0.015(4) 0.023(4) 0.057(5) 0.001(3) 0.003(3) -0.002(3)
C36 0.054(6) 0.041(5) 0.034(4) -0.002(4) 0.024(4) -0.006(4)
C37 0.068(6) 0.027(4) 0.031(4) 0.008(3) -0.013(4) -0.002(4)
Mo2 0.0203(3) 0.0339(4) 0.0207(3) 0.0040(2) 0.0031(2) 0.0094(2)
Si2 0.0184(9) 0.0257(10) 0.0170(8) 0.0008(7) -0.0005(7) 0.0037(8)
O4 0.025(3) 0.031(3) 0.017(2) -0.0002(19) -0.0004(19) 0.010(2)
O5 0.052(4) 0.070(5) 0.046(4) -0.013(3) 0.022(3) 0.022(3)
O6 0.016(3) 0.049(4) 0.051(3) 0.003(3) -0.004(2) 0.005(2)
C38 0.030(4) 0.042(5) 0.030(4) -0.002(3) 0.006(3) 0.012(4)
C39 0.032(5) 0.029(4) 0.029(4) 0.006(3) 0.006(3) 0.011(3)
C40 0.029(4) 0.031(4) 0.018(3) 0.000(3) -0.005(3) 0.004(3)
C41 0.030(4) 0.030(4) 0.033(4) -0.003(3) -0.006(3) 0.000(3)
C42 0.039(5) 0.031(5) 0.042(5) -0.002(3) -0.011(4) -0.001(4)
C43 0.047(5) 0.039(5) 0.045(5) -0.006(4) -0.015(4) 0.013(4)
C44 0.017(3) 0.031(4) 0.021(3) 0.001(3) 0.002(3) 0.003(3)
C45 0.020(4) 0.029(4) 0.032(4) -0.001(3) 0.002(3) 0.001(3)
C46 0.024(4) 0.029(4) 0.032(4) -0.002(3) 0.003(3) 0.004(3)
C47 0.026(4) 0.032(4) 0.020(3) 0.003(3) -0.001(3) 0.000(3)
C48 0.015(4) 0.039(5) 0.028(4) -0.001(3) 0.002(3) -0.004(3)
C49 0.021(4) 0.032(4) 0.024(3) -0.010(3) 0.002(3) 0.002(3)
C50 0.024(4) 0.041(5) 0.041(4) -0.006(4) 0.000(3) 0.002(4)
C51 0.017(4) 0.030(4) 0.020(3) -0.006(3) -0.004(3) 0.005(3)
C52 0.022(4) 0.032(4) 0.025(3) 0.002(3) 0.000(3) 0.002(3)
C53 0.024(4) 0.037(5) 0.028(4) -0.004(3) 0.001(3) 0.003(3)
C54 0.029(4) 0.024(4) 0.039(4) -0.009(3) -0.005(3) 0.008(3)
C55 0.030(4) 0.033(4) 0.033(4) 0.002(3) -0.007(3) 0.003(3)
C56 0.014(4) 0.042(5) 0.027(4) 0.000(3) 0.003(3) 0.007(3)
C57 0.037(5) 0.049(6) 0.061(6) -0.003(4) 0.002(4) 0.018(4)
C58 0.024(4) 0.022(4) 0.020(3) -0.007(3) 0.002(3) 0.004(3)
C59 0.023(4) 0.039(5) 0.026(4) 0.005(3) -0.002(3) 0.002(3)
C60 0.041(5) 0.034(4) 0.017(3) 0.001(3) 0.002(3) 0.004(4)
C61 0.030(4) 0.020(4) 0.027(4) -0.005(3) 0.006(3) -0.001(3)
C62 0.023(4) 0.033(4) 0.031(4) -0.002(3) 0.000(3) 0.001(3)
C63 0.029(4) 0.038(5) 0.018(3) 0.000(3) 0.000(3) 0.003(3)
C64 0.038(5) 0.035(5) 0.035(4) -0.002(3) 0.013(3) 0.003(4)
C65 0.019(4) 0.033(4) 0.039(4) 0.010(3) 0.000(3) 0.004(3)
C66 0.033(4) 0.040(5) 0.030(4) 0.014(3) 0.006(3) 0.009(4)
C67 0.027(4) 0.036(5) 0.039(4) 0.015(3) 0.016(3) 0.008(3)
C68 0.025(4) 0.034(4) 0.037(4) 0.013(3) -0.001(3) 0.002(3)
C69 0.028(4) 0.031(4) 0.040(4) 0.003(3) -0.001(3) 0.006(3)
C70 0.032(5) 0.033(5) 0.060(5) 0.011(4) -0.004(4) 0.009(4)
C71 0.072(7) 0.042(5) 0.028(4) 0.008(4) 0.000(4) 0.013(5)
C72 0.066(7) 0.054(6) 0.051(5) 0.017(4) 0.034(5) 0.032(5)
C73 0.030(5) 0.051(6) 0.063(6) 0.027(5) -0.002(4) 0.002(4)
C74 0.039(5) 0.037(5) 0.051(5) 0.002(4) -0.011(4) 0.001(4)

loop_
_atom_type_symbol
_atom_type_description
_atom_type_scat_dispersion_real
_atom_type_scat_dispersion_imag
_atom_type_scat_source
C C 0.0181 0.0091 'International Tables Vol C Tables 4.2.6.8 and 6.1.1.4'
H H 0.0000 0.0000 'International Tables Vol C Tables 4.2.6.8 and 6.1.1.4'
O O 0.0492 0.0322 'International Tables Vol C Tables 4.2.6.8 and 6.1.1.4'
Si Si 0.2541 0.3302 'International Tables Vol C Tables 4.2.6.8 and 6.1.1.4'
Mo Mo -0.0483 2.7339 'International Tables Vol C Tables 4.2.6.8 and 6.1.1.4'

loop_
_geom_angle_atom_site_label_1
_geom_angle_atom_site_label_2
_geom_angle_atom_site_label_3
_geom_angle
C2 Mo1 C1 75.6(3)
C2 Mo1 C3 87.6(3)
C1 Mo1 C3 118.1(3)
C2 Mo1 O1 107.6(2)
C1 Mo1 O1 90.9(2)
C3 Mo1 O1 38.56(19)
C2 Mo1 C28 97.5(3)
C1 Mo1 C28 94.6(3)
C3 Mo1 C28 147.1(2)
O1 Mo1 C28 154.8(2)
C2 Mo1 C32 90.8(3)
C1 Mo1 C32 127.6(3)
C3 Mo1 C32 111.4(2)
O1 Mo1 C32 140.8(2)
C28 Mo1 C32 36.4(2)
C2 Mo1 C29 131.7(3)
C1 Mo1 C29 93.1(3)
C3 Mo1 C29 136.4(2)
O1 Mo1 C29 119.5(2)
C28 Mo1 C29 35.7(2)
C32 Mo1 C29 59.2(2)
C2 Mo1 C31 117.9(3)
C1 Mo1 C31 150.3(3)
C3 Mo1 C31 89.9(2)
O1 Mo1 C31 107.8(2)
C28 Mo1 C31 58.9(2)
C32 Mo1 C31 34.8(3)
C29 Mo1 C31 57.8(2)
C2 Mo1 C30 148.5(3)
C1 Mo1 C30 122.5(3)
C3 Mo1 C30 102.4(2)
O1 Mo1 C30 98.2(2)
C28 Mo1 C30 58.4(2)
C32 Mo1 C30 57.7(2)
C29 Mo1 C30 34.5(2)
C31 Mo1 C30 34.0(2)
O1 Si1 C21 106.4(2)
O1 Si1 C7 106.6(3)
C21 Si1 C7 113.6(3)
O1 Si1 C14 110.2(3)
C21 Si1 C14 112.1(3)
C7 Si1 C14 107.8(3)
C3 O1 Si1 143.3(4)
C3 O1 Mo1 70.4(3)
Si1 O1 Mo1 146.2(2)
O2 C1 Mo1 175.9(6)
O3 C2 Mo1 175.5(6)
O1 C3 C4 117.6(5)
O1 C3 Mo1 71.0(3)
C4 C3 Mo1 127.4(5)
O1 C3 H1 111.5
C4 C3 H1 111.5
Mo1 C3 H1 111.5
C3 C4 C5 108.5(6)
C3 C4 C6 113.5(5)
C5 C4 C6 109.9(5)
C3 C4 H2 108.3
C5 C4 H2 108.3
C6 C4 H2 108.3
C4 C5 H3 109.5
C4 C5 H4 109.5
H3 C5 H4 109.5
C4 C5 H5 109.5
H3 C5 H5 109.5
H4 C5 H5 109.5
C4 C6 H6 109.5
C4 C6 H7 109.5
H6 C6 H7 109.5
C4 C6 H8 109.5
H6 C6 H8 109.5
H7 C6 H8 109.5
C8 C7 C12 116.7(6)
C8 C7 Si1 124.3(5)
C12 C7 Si1 118.9(5)
C7 C8 C9 121.6(6)
C7 C8 H9 119.2
C9 C8 H9 119.2
C10 C9 C8 121.6(7)
C10 C9 H10 119.2
C8 C9 H10 119.2
C9 C10 C11 117.1(6)
C9 C10 C13 121.8(7)
C11 C10 C13 121.0(6)
C12 C11 C10 122.1(6)
C12 C11 H11 119.0
C10 C11 H11 119.0
C11 C12 C7 120.8(6)
C11 C12 H12 119.6
C7 C12 H12 119.6
C10 C13 H13 109.5
C10 C13 H14 109.5
H13 C13 H14 109.5
C10 C13 H15 109.5
H13 C13 H15 109.5
H14 C13 H15 109.5
C19 C14 C15 117.1(6)
C19 C14 Si1 123.1(5)
C15 C14 Si1 119.7(5)
C16 C15 C14 121.8(6)
C16 C15 H16 119.1
C14 C15 H16 119.1
C15 C16 C17 120.3(6)
C15 C16 H17 119.8
C17 C16 H17 119.8
C18 C17 C16 118.6(6)
C18 C17 C20 121.2(7)
C16 C17 C20 120.2(7)
C17 C18 C19 121.1(6)
C17 C18 H18 119.4
C19 C18 H18 119.4
C18 C19 C14 121.0(6)
C18 C19 H19 119.5
C14 C19 H19 119.5
C17 C20 H20 109.5
C17 C20 H21 109.5
H20 C20 H21 109.5
C17 C20 H22 109.5
H20 C20 H22 109.5
H21 C20 H22 109.5
C22 C21 C26 117.0(6)
C22 C21 Si1 122.7(5)
C26 C21 Si1 120.0(5)
C23 C22 C21 121.8(6)
C23 C22 H23 119.1
C21 C22 H23 119.1
C24 C23 C22 121.0(6)
C24 C23 H24 119.5
C22 C23 H24 119.5
C23 C24 C25 117.7(6)
C23 C24 C27 121.2(6)
C25 C24 C27 121.0(6)
C26 C25 C24 122.0(6)
C26 C25 H25 119.0
C24 C25 H25 119.0
C25 C26 C21 120.5(6)
C25 C26 H26 119.7
C21 C26 H26 119.7
C24 C27 H27 109.5
C24 C27 H28 109.5
H27 C27 H28 109.5
C24 C27 H29 109.5
H27 C27 H29 109.5
H28 C27 H29 109.5
C29 C28 C32 106.8(6)
C29 C28 C33 127.1(6)
C32 C28 C33 125.9(6)
C29 C28 Mo1 74.2(4)
C32 C28 Mo1 72.3(4)
C33 C28 Mo1 123.0(5)
C30 C29 C28 108.4(6)
C30 C29 C34 125.4(6)
C28 C29 C34 125.8(6)
C30 C29 Mo1 75.8(4)
C28 C29 Mo1 70.1(4)
C34 C29 Mo1 125.6(4)
C31 C30 C29 108.1(6)
C31 C30 C35 125.4(6)
C29 C30 C35 126.2(6)
C31 C30 Mo1 71.7(4)
C29 C30 Mo1 69.7(4)
C35 C30 Mo1 128.5(5)
C32 C31 C30 108.5(6)
C32 C31 C36 126.8(7)
C30 C31 C36 124.5(7)
C32 C31 Mo1 69.3(4)
C30 C31 Mo1 74.2(4)
C36 C31 Mo1 127.1(5)
C31 C32 C28 108.2(6)
C31 C32 C37 125.7(7)
C28 C32 C37 125.6(7)
C31 C32 Mo1 76.0(4)
C28 C32 Mo1 71.2(4)
C37 C32 Mo1 125.2(5)
C28 C33 H30 109.5
C28 C33 H31 109.5
H30 C33 H31 109.5
C28 C33 H32 109.5
H30 C33 H32 109.5
H31 C33 H32 109.5
C29 C34 H33 109.5
C29 C34 H34 109.5
H33 C34 H34 109.5
C29 C34 H35 109.5
H33 C34 H35 109.5
H34 C34 H35 109.5
C30 C35 H36 109.5
C30 C35 H37 109.5
H36 C35 H37 109.5
C30 C35 H38 109.5
H36 C35 H38 109.5
H37 C35 H38 109.5
C31 C36 H39 109.5
C31 C36 H40 109.5
H39 C36 H40 109.5
C31 C36 H41 109.5
H39 C36 H41 109.5
H40 C36 H41 109.5
C32 C37 H42 109.5
C32 C37 H43 109.5
H42 C37 H43 109.5
C32 C37 H44 109.5
H42 C37 H44 109.5
H43 C37 H44 109.5
C39 Mo2 C38 76.6(3)
C39 Mo2 C40 87.7(3)
C38 Mo2 C40 120.2(3)
C39 Mo2 O4 108.7(2)
C38 Mo2 O4 92.7(3)
C40 Mo2 O4 39.1(2)
C39 Mo2 C65 96.3(3)
C38 Mo2 C65 95.3(3)
C40 Mo2 C65 144.1(3)
O4 Mo2 C65 154.8(2)
C39 Mo2 C66 92.7(3)
C38 Mo2 C66 129.6(3)
C40 Mo2 C66 108.0(3)
O4 Mo2 C66 136.5(2)
C65 Mo2 C66 36.3(3)
C39 Mo2 C69 129.9(3)
C38 Mo2 C69 89.7(3)
C40 Mo2 C69 138.3(3)
O4 Mo2 C69 120.0(2)
C65 Mo2 C69 36.5(3)
C66 Mo2 C69 60.0(3)
C39 Mo2 C67 122.0(3)
C38 Mo2 C67 148.0(3)
C40 Mo2 C67 88.4(3)
O4 Mo2 C67 103.5(2)
C65 Mo2 C67 59.2(3)
C66 Mo2 C67 35.5(3)
C69 Mo2 C67 58.2(3)
C39 Mo2 C68 151.2(3)
C38 Mo2 C68 118.0(3)
C40 Mo2 C68 103.2(3)
O4 Mo2 C68 95.8(2)
C65 Mo2 C68 59.4(3)
C66 Mo2 C68 58.7(3)
C69 Mo2 C68 35.2(3)
C67 Mo2 C68 34.0(3)
O4 Si2 C44 108.7(3)
O4 Si2 C58 109.3(3)
C44 Si2 C58 106.7(3)
O4 Si2 C51 106.3(3)
C44 Si2 C51 111.7(3)
C58 Si2 C51 114.0(3)
C40 O4 Si2 143.1(4)
C40 O4 Mo2 70.1(3)
Si2 O4 Mo2 145.5(3)
O5 C38 Mo2 175.2(7)
O6 C39 Mo2 176.1(6)
O4 C40 C41 119.8(6)
O4 C40 Mo2 70.8(3)
C41 C40 Mo2 127.8(5)
O4 C40 H45 110.9
C41 C40 H45 110.9
Mo2 C40 H45 110.9
C40 C41 C43 106.8(7)
C40 C41 C42 115.8(6)
C43 C41 C42 110.3(6)
C40 C41 H46 107.9
C43 C41 H46 107.9
C42 C41 H46 107.9
C41 C42 H47 109.5
C41 C42 H48 109.5
H47 C42 H48 109.5
C41 C42 H49 109.5
H47 C42 H49 109.5
H48 C42 H49 109.5
C41 C43 H50 109.5
C41 C43 H51 109.5
H50 C43 H51 109.5
C41 C43 H52 109.5
H50 C43 H52 109.5
H51 C43 H52 109.5
C45 C44 C49 115.6(6)
C45 C44 Si2 120.5(5)
C49 C44 Si2 123.8(5)
C46 C45 C44 122.7(7)
C46 C45 H53 118.7
C44 C45 H53 118.7
C45 C46 C47 120.6(7)
C45 C46 H54 119.7
C47 C46 H54 119.7
C46 C47 C48 117.4(7)
C46 C47 C50 121.5(7)
C48 C47 C50 121.1(7)
C49 C48 C47 121.5(7)
C49 C48 H55 119.3
C47 C48 H55 119.3
C48 C49 C44 122.2(7)
C48 C49 H56 118.9
C44 C49 H56 118.9
C47 C50 H57 109.5
C47 C50 H58 109.5
H57 C50 H58 109.5
C47 C50 H59 109.5
H57 C50 H59 109.5
H58 C50 H59 109.5
C56 C51 C52 117.8(6)
C56 C51 Si2 121.7(5)
C52 C51 Si2 120.5(5)
C53 C52 C51 121.0(7)
C53 C52 H60 119.5
C51 C52 H60 119.5
C54 C53 C52 121.4(7)
C54 C53 H61 119.3
C52 C53 H61 119.3
C53 C54 C55 117.9(7)
C53 C54 C57 121.8(8)
C55 C54 C57 120.2(7)
C56 C55 C54 120.5(7)
C56 C55 H62 119.7
C54 C55 H62 119.7
C55 C56 C51 121.3(7)
C55 C56 H63 119.3
C51 C56 H63 119.3
C54 C57 H64 109.5
C54 C57 H65 109.5
H64 C57 H65 109.5
C54 C57 H66 109.5
H64 C57 H66 109.5
H65 C57 H66 109.5
C59 C58 C63 117.1(6)
C59 C58 Si2 120.3(5)
C63 C58 Si2 122.5(5)
C60 C59 C58 121.8(7)
C60 C59 H67 119.1
C58 C59 H67 119.1
C59 C60 C61 121.6(7)
C59 C60 H68 119.2
C61 C60 H68 119.2
C60 C61 C62 117.1(7)
C60 C61 C64 122.8(7)
C62 C61 C64 120.0(7)
C63 C62 C61 121.1(7)
C63 C62 H69 119.4
C61 C62 H69 119.4
C62 C63 C58 121.2(6)
C62 C63 H70 119.4
C58 C63 H70 119.4
C61 C64 H71 109.5
C61 C64 H72 109.5
H71 C64 H72 109.5
C61 C64 H73 109.5
H71 C64 H73 109.5
H72 C64 H73 109.5
C66 C65 C69 107.7(7)
C66 C65 C70 125.3(7)
C69 C65 C70 126.9(7)
C66 C65 Mo2 72.8(4)
C69 C65 Mo2 74.1(4)
C70 C65 Mo2 122.3(5)
C65 C66 C67 107.6(7)
C65 C66 C71 127.1(7)
C67 C66 C71 124.8(7)
C65 C66 Mo2 70.9(4)
C67 C66 Mo2 75.6(4)
C71 C66 Mo2 125.0(6)
C68 C67 C66 109.0(7)
C68 C67 C72 126.6(8)
C66 C67 C72 124.3(8)
C68 C67 Mo2 73.6(4)
C66 C67 Mo2 68.9(4)
C72 C67 Mo2 126.6(6)
C67 C68 C69 108.2(7)
C67 C68 C73 125.8(8)
C69 C68 C73 126.0(8)
C67 C68 Mo2 72.4(4)
C69 C68 Mo2 69.8(4)
C73 C68 Mo2 124.0(5)
C68 C69 C65 107.4(7)
C68 C69 C74 126.0(7)
C65 C69 C74 126.4(7)
C68 C69 Mo2 74.9(5)
C65 C69 Mo2 69.4(4)
C74 C69 Mo2 125.3(6)
C65 C70 H74 109.5
C65 C70 H75 109.5
H74 C70 H75 109.5
C65 C70 H76 109.5
H74 C70 H76 109.5
H75 C70 H76 109.5
C66 C71 H77 109.5
C66 C71 H78 109.5
H77 C71 H78 109.5
C66 C71 H79 109.5
H77 C71 H79 109.5
H78 C71 H79 109.5
C67 C72 H80 109.5
C67 C72 H81 109.5
H80 C72 H81 109.5
C67 C72 H82 109.5
H80 C72 H82 109.5
H81 C72 H82 109.5
C68 C73 H83 109.5
C68 C73 H84 109.5
H83 C73 H84 109.5
C68 C73 H85 109.5
H83 C73 H85 109.5
H84 C73 H85 109.5
C69 C74 H86 109.5
C69 C74 H87 109.5
H86 C74 H87 109.5
C69 C74 H88 109.5
H86 C74 H88 109.5
H87 C74 H88 109.5

loop_
_geom_bond_atom_site_label_1
_geom_bond_atom_site_label_2
_geom_bond_distance
Mo1 C2 1.926(7)
Mo1 C1 1.980(7)
Mo1 C3 2.167(6)
Mo1 O1 2.175(4)
Mo1 C28 2.300(6)
Mo1 C32 2.315(7)
Mo1 C29 2.353(6)
Mo1 C31 2.401(7)
Mo1 C30 2.432(7)
Si1 O1 1.671(4)
Si1 C21 1.856(6)
Si1 C7 1.858(6)
Si1 C14 1.865(7)
O1 C3 1.434(7)
O2 C1 1.144(8)
O3 C2 1.165(8)
C3 C4 1.508(9)
C3 H1 1.0000
C4 C5 1.518(9)
C4 C6 1.545(9)
C4 H2 1.0000
C5 H3 0.9800
C5 H4 0.9800
C5 H5 0.9800
C6 H6 0.9800
C6 H7 0.9800
C6 H8 0.9800
C7 C8 1.391(9)
C7 C12 1.417(9)
C8 C9 1.396(9)
C8 H9 0.9500
C9 C10 1.384(10)
C9 H10 0.9500
C10 C11 1.394(10)
C10 C13 1.503(10)
C11 C12 1.386(9)
C11 H11 0.9500
C12 H12 0.9500
C13 H13 0.9800
C13 H14 0.9800
C13 H15 0.9800
C14 C19 1.395(9)
C14 C15 1.404(9)
C15 C16 1.380(10)
C15 H16 0.9500
C16 C17 1.394(10)
C16 H17 0.9500
C17 C18 1.380(10)
C17 C20 1.525(10)
C18 C19 1.393(10)
C18 H18 0.9500
C19 H19 0.9500
C20 H20 0.9800
C20 H21 0.9800
C20 H22 0.9800
C21 C22 1.401(9)
C21 C26 1.407(9)
C22 C23 1.387(9)
C22 H23 0.9500
C23 C24 1.386(10)
C23 H24 0.9500
C24 C25 1.393(9)
C24 C27 1.506(9)
C25 C26 1.385(9)
C25 H25 0.9500
C26 H26 0.9500
C27 H27 0.9800
C27 H28 0.9800
C27 H29 0.9800
C28 C29 1.428(9)
C28 C32 1.443(9)
C28 C33 1.499(10)
C29 C30 1.421(9)
C29 C34 1.504(9)
C30 C31 1.415(10)
C30 C35 1.511(9)
C31 C32 1.411(11)
C31 C36 1.508(10)
C32 C37 1.499(10)
C33 H30 0.9800
C33 H31 0.9800
C33 H32 0.9800
C34 H33 0.9800
C34 H34 0.9800
C34 H35 0.9800
C35 H36 0.9800
C35 H37 0.9800
C35 H38 0.9800
C36 H39 0.9800
C36 H40 0.9800
C36 H41 0.9800
C37 H42 0.9800
C37 H43 0.9800
C37 H44 0.9800
Mo2 C39 1.936(8)
Mo2 C38 1.971(7)
Mo2 C40 2.160(7)
Mo2 O4 2.169(4)
Mo2 C65 2.271(7)
Mo2 C66 2.295(7)
Mo2 C69 2.333(8)
Mo2 C67 2.383(7)
Mo2 C68 2.399(8)
Si2 O4 1.666(4)
Si2 C44 1.852(7)
Si2 C58 1.860(7)
Si2 C51 1.876(7)
O4 C40 1.450(8)
O5 C38 1.158(9)
O6 C39 1.166(9)
C40 C41 1.485(11)
C40 H45 1.0000
C41 C43 1.529(10)
C41 C42 1.533(11)
C41 H46 1.0000
C42 H47 0.9800
C42 H48 0.9800
C42 H49 0.9800
C43 H50 0.9800
C43 H51 0.9800
C43 H52 0.9800
C44 C45 1.391(10)
C44 C49 1.416(10)
C45 C46 1.388(10)
C45 H53 0.9500
C46 C47 1.395(10)
C46 H54 0.9500
C47 C48 1.398(10)
C47 C50 1.488(10)
C48 C49 1.366(10)
C48 H55 0.9500
C49 H56 0.9500
C50 H57 0.9800
C50 H58 0.9800
C50 H59 0.9800
C51 C56 1.388(10)
C51 C52 1.390(9)
C52 C53 1.386(10)
C52 H60 0.9500
C53 C54 1.376(11)
C53 H61 0.9500
C54 C55 1.404(11)
C54 C57 1.499(11)
C55 C56 1.385(10)
C55 H62 0.9500
C56 H63 0.9500
C57 H64 0.9800
C57 H65 0.9800
C57 H66 0.9800
C58 C59 1.387(9)
C58 C63 1.397(10)
C59 C60 1.370(10)
C59 H67 0.9500
C60 C61 1.388(10)
C60 H68 0.9500
C61 C62 1.397(10)
C61 C64 1.508(10)
C62 C63 1.383(10)
C62 H69 0.9500
C63 H70 0.9500
C64 H71 0.9800
C64 H72 0.9800
C64 H73 0.9800
C65 C66 1.422(11)
C65 C69 1.442(10)
C65 C70 1.492(10)
C66 C67 1.430(11)
C66 C71 1.506(11)
C67 C68 1.399(11)
C67 C72 1.512(11)
C68 C69 1.433(11)
C68 C73 1.509(11)
C69 C74 1.481(11)
C70 H74 0.9800
C70 H75 0.9800
C70 H76 0.9800
C71 H77 0.9800
C71 H78 0.9800
C71 H79 0.9800
C72 H80 0.9800
C72 H81 0.9800
C72 H82 0.9800
C73 H83 0.9800
C73 H84 0.9800
C73 H85 0.9800
C74 H86 0.9800
C74 H87 0.9800
C74 H88 0.9800

loop_
_geom_torsion_atom_site_label_1
_geom_torsion_atom_site_label_2
_geom_torsion_atom_site_label_3
_geom_torsion_atom_site_label_4
_geom_torsion
C21 Si1 O1 C3 -25.3(8)
C7 Si1 O1 C3 -146.9(7)
C14 Si1 O1 C3 96.4(7)
C21 Si1 O1 Mo1 147.9(5)
C7 Si1 O1 Mo1 26.3(6)
C14 Si1 O1 Mo1 -90.4(5)
C2 Mo1 O1 C3 -62.1(4)
C1 Mo1 O1 C3 -137.3(4)
C28 Mo1 O1 C3 119.8(5)
C32 Mo1 O1 C3 52.3(5)
C29 Mo1 O1 C3 128.6(4)
C31 Mo1 O1 C3 66.1(4)
C30 Mo1 O1 C3 99.7(4)
C2 Mo1 O1 Si1 122.2(5)
C1 Mo1 O1 Si1 47.0(5)
C3 Mo1 O1 Si1 -175.7(7)
C28 Mo1 O1 Si1 -55.9(8)
C32 Mo1 O1 Si1 -123.4(5)
C29 Mo1 O1 Si1 -47.1(5)
C31 Mo1 O1 Si1 -109.6(5)
C30 Mo1 O1 Si1 -76.0(5)
Si1 O1 C3 C4 -60.9(9)
Mo1 O1 C3 C4 123.1(6)
Si1 O1 C3 Mo1 176.0(6)
C2 Mo1 C3 O1 122.5(4)
C1 Mo1 C3 O1 50.2(4)
C28 Mo1 C3 O1 -137.2(4)
C32 Mo1 C3 O1 -147.5(3)
C29 Mo1 C3 O1 -80.2(4)
C31 Mo1 C3 O1 -119.5(3)
C30 Mo1 C3 O1 -87.6(3)
C2 Mo1 C3 C4 11.8(6)
C1 Mo1 C3 C4 -60.5(6)
O1 Mo1 C3 C4 -110.7(7)
C28 Mo1 C3 C4 112.1(6)
C32 Mo1 C3 C4 101.7(6)
C29 Mo1 C3 C4 169.0(5)
C31 Mo1 C3 C4 129.8(6)
C30 Mo1 C3 C4 161.7(5)
O1 C3 C4 C5 -172.0(5)
Mo1 C3 C4 C5 -85.5(6)
O1 C3 C4 C6 65.6(7)
Mo1 C3 C4 C6 152.1(5)
O1 Si1 C7 C8 94.3(6)
C21 Si1 C7 C8 -22.6(7)
C14 Si1 C7 C8 -147.4(6)
O1 Si1 C7 C12 -86.3(5)
C21 Si1 C7 C12 156.9(5)
C14 Si1 C7 C12 32.0(6)
C12 C7 C8 C9 -0.5(10)
Si1 C7 C8 C9 179.0(6)
C7 C8 C9 C10 -2.0(12)
C8 C9 C10 C11 3.0(12)
C8 C9 C10 C13 -174.8(8)
C9 C10 C11 C12 -1.5(11)
C13 C10 C11 C12 176.2(7)
C10 C11 C12 C7 -0.9(11)
C8 C7 C12 C11 1.9(10)
Si1 C7 C12 C11 -177.6(5)
O1 Si1 C14 C19 -2.4(6)
C21 Si1 C14 C19 115.9(5)
C7 Si1 C14 C19 -118.4(5)
O1 Si1 C14 C15 174.4(5)
C21 Si1 C14 C15 -67.3(6)
C7 Si1 C14 C15 58.4(6)
C19 C14 C15 C16 -0.1(10)
Si1 C14 C15 C16 -177.1(5)
C14 C15 C16 C17 -0.9(10)
C15 C16 C17 C18 1.4(10)
C15 C16 C17 C20 -179.5(7)
C16 C17 C18 C19 -0.8(10)
C20 C17 C18 C19 -180.0(7)
C17 C18 C19 C14 -0.2(10)
C15 C14 C19 C18 0.7(9)
Si1 C14 C19 C18 177.5(5)
O1 Si1 C21 C22 125.1(5)
C7 Si1 C21 C22 -117.9(5)
C14 Si1 C21 C22 4.6(6)
O1 Si1 C21 C26 -48.2(5)
C7 Si1 C21 C26 68.8(5)
C14 Si1 C21 C26 -168.7(4)
C26 C21 C22 C23 0.3(9)
Si1 C21 C22 C23 -173.2(5)
C21 C22 C23 C24 -0.5(10)
C22 C23 C24 C25 1.0(9)
C22 C23 C24 C27 -177.8(6)
C23 C24 C25 C26 -1.5(9)
C27 C24 C25 C26 177.3(6)
C24 C25 C26 C21 1.3(9)
C22 C21 C26 C25 -0.7(8)
Si1 C21 C26 C25 173.0(4)
C2 Mo1 C28 C29 -165.0(4)
C1 Mo1 C28 C29 -89.0(4)
C3 Mo1 C28 C29 97.6(5)
O1 Mo1 C28 C29 13.2(7)
C32 Mo1 C28 C29 113.9(6)
C31 Mo1 C28 C29 76.8(4)
C30 Mo1 C28 C29 36.7(4)
C2 Mo1 C28 C32 81.0(4)
C1 Mo1 C28 C32 157.1(4)
C3 Mo1 C28 C32 -16.3(7)
O1 Mo1 C28 C32 -100.8(6)
C29 Mo1 C28 C32 -113.9(6)
C31 Mo1 C28 C32 -37.1(4)
C30 Mo1 C28 C32 -77.2(4)
C2 Mo1 C28 C33 -40.8(6)
C1 Mo1 C28 C33 35.3(6)
C3 Mo1 C28 C33 -138.1(6)
O1 Mo1 C28 C33 137.4(5)
C32 Mo1 C28 C33 -121.8(7)
C29 Mo1 C28 C33 124.3(7)
C31 Mo1 C28 C33 -158.9(7)
C30 Mo1 C28 C33 161.0(7)
C32 C28 C29 C30 -1.3(7)
C33 C28 C29 C30 173.6(6)
Mo1 C28 C29 C30 -66.7(4)
C32 C28 C29 C34 -174.4(6)
C33 C28 C29 C34 0.5(11)
Mo1 C28 C29 C34 120.1(6)
C32 C28 C29 Mo1 65.5(4)
C33 C28 C29 Mo1 -119.7(7)
C2 Mo1 C29 C30 136.0(4)
C1 Mo1 C29 C30 -150.5(4)
C3 Mo1 C29 C30 -12.8(5)
O1 Mo1 C29 C30 -57.7(4)
C28 Mo1 C29 C30 115.9(6)
C32 Mo1 C29 C30 76.7(4)
C31 Mo1 C29 C30 35.7(4)
C2 Mo1 C29 C28 20.1(5)
C1 Mo1 C29 C28 93.5(4)
C3 Mo1 C29 C28 -128.7(4)
O1 Mo1 C29 C28 -173.6(3)
C32 Mo1 C29 C28 -39.2(4)
C31 Mo1 C29 C28 -80.2(4)
C30 Mo1 C29 C28 -115.9(6)
C2 Mo1 C29 C34 -100.3(6)
C1 Mo1 C29 C34 -26.9(6)
C3 Mo1 C29 C34 110.9(6)
O1 Mo1 C29 C34 66.0(6)
C28 Mo1 C29 C34 -120.4(7)
C32 Mo1 C29 C34 -159.6(7)
C31 Mo1 C29 C34 159.3(7)
C30 Mo1 C29 C34 123.6(7)
C28 C29 C30 C31 1.2(7)
C34 C29 C30 C31 174.4(6)
Mo1 C29 C30 C31 -61.8(5)
C28 C29 C30 C35 -173.5(6)
C34 C29 C30 C35 -0.3(10)
Mo1 C29 C30 C35 123.5(7)
C28 C29 C30 Mo1 63.0(4)
C34 C29 C30 Mo1 -123.8(6)
C2 Mo1 C30 C31 35.3(7)
C1 Mo1 C30 C31 153.8(4)
C3 Mo1 C30 C31 -70.8(4)
O1 Mo1 C30 C31 -109.8(4)
C28 Mo1 C30 C31 80.1(4)
C32 Mo1 C30 C31 36.8(4)
C29 Mo1 C30 C31 118.1(6)
C2 Mo1 C30 C29 -82.8(6)
C1 Mo1 C30 C29 35.6(5)
C3 Mo1 C30 C29 171.0(4)
O1 Mo1 C30 C29 132.0(4)
C28 Mo1 C30 C29 -38.1(4)
C32 Mo1 C30 C29 -81.3(4)
C31 Mo1 C30 C29 -118.1(6)
C2 Mo1 C30 C35 156.5(6)
C1 Mo1 C30 C35 -85.1(7)
C3 Mo1 C30 C35 50.3(7)
O1 Mo1 C30 C35 11.4(6)
C28 Mo1 C30 C35 -158.7(7)
C32 Mo1 C30 C35 158.0(7)
C29 Mo1 C30 C35 -120.7(8)
C31 Mo1 C30 C35 121.2(8)
C29 C30 C31 C32 -0.7(7)
C35 C30 C31 C32 174.1(6)
Mo1 C30 C31 C32 -61.2(5)
C29 C30 C31 C36 -175.0(6)
C35 C30 C31 C36 -0.2(11)
Mo1 C30 C31 C36 124.5(7)
C29 C30 C31 Mo1 60.5(4)
C35 C30 C31 Mo1 -124.8(7)
C2 Mo1 C31 C32 -42.7(5)
C1 Mo1 C31 C32 68.5(7)
C3 Mo1 C31 C32 -130.0(4)
O1 Mo1 C31 C32 -164.7(4)
C28 Mo1 C31 C32 38.9(4)
C29 Mo1 C31 C32 81.1(4)
C30 Mo1 C31 C32 117.3(6)
C2 Mo1 C31 C30 -160.0(4)
C1 Mo1 C31 C30 -48.8(7)
C3 Mo1 C31 C30 112.7(4)
O1 Mo1 C31 C30 78.0(4)
C28 Mo1 C31 C30 -78.4(4)
C32 Mo1 C31 C30 -117.3(6)
C29 Mo1 C31 C30 -36.2(4)
C2 Mo1 C31 C36 78.4(8)
C1 Mo1 C31 C36 -170.4(6)
C3 Mo1 C31 C36 -8.8(7)
O1 Mo1 C31 C36 -43.6(7)
C28 Mo1 C31 C36 160.0(8)
C32 Mo1 C31 C36 121.1(9)
C29 Mo1 C31 C36 -157.7(8)
C30 Mo1 C31 C36 -121.6(9)
C30 C31 C32 C28 -0.1(8)
C36 C31 C32 C28 174.0(7)
Mo1 C31 C32 C28 -64.5(5)
C30 C31 C32 C37 -172.2(7)
C36 C31 C32 C37 2.0(12)
Mo1 C31 C32 C37 123.5(7)
C30 C31 C32 Mo1 64.3(5)
C36 C31 C32 Mo1 -121.5(7)
C29 C28 C32 C31 0.9(7)
C33 C28 C32 C31 -174.1(6)
Mo1 C28 C32 C31 67.6(5)
C29 C28 C32 C37 172.9(7)
C33 C28 C32 C37 -2.0(11)
Mo1 C28 C32 C37 -120.4(7)
C29 C28 C32 Mo1 -66.7(4)
C33 C28 C32 Mo1 118.3(7)
C2 Mo1 C32 C31 143.2(4)
C1 Mo1 C32 C31 -144.4(4)
C3 Mo1 C32 C31 55.4(4)
O1 Mo1 C32 C31 23.4(5)
C28 Mo1 C32 C31 -115.2(6)
C29 Mo1 C32 C31 -76.7(4)
C30 Mo1 C32 C31 -36.0(4)
C2 Mo1 C32 C28 -101.7(4)
C1 Mo1 C32 C28 -29.3(5)
C3 Mo1 C32 C28 170.6(4)
O1 Mo1 C32 C28 138.6(4)
C29 Mo1 C32 C28 38.4(4)
C31 Mo1 C32 C28 115.2(6)
C30 Mo1 C32 C28 79.1(4)
C2 Mo1 C32 C37 19.2(7)
C1 Mo1 C32 C37 91.5(7)
C3 Mo1 C32 C37 -68.6(7)
O1 Mo1 C32 C37 -100.6(7)
C28 Mo1 C32 C37 120.8(9)
C29 Mo1 C32 C37 159.2(8)
C31 Mo1 C32 C37 -124.0(8)
C30 Mo1 C32 C37 -160.1(8)
C44 Si2 O4 C40 158.4(7)
C58 Si2 O4 C40 -85.4(8)
C51 Si2 O4 C40 38.0(8)
C44 Si2 O4 Mo2 -41.8(6)
C58 Si2 O4 Mo2 74.4(6)
C51 Si2 O4 Mo2 -162.2(5)
C39 Mo2 O4 C40 61.0(4)
C38 Mo2 O4 C40 137.7(4)
C65 Mo2 O4 C40 -113.6(6)
C66 Mo2 O4 C40 -54.4(5)
C69 Mo2 O4 C40 -131.0(4)
C67 Mo2 O4 C40 -70.1(4)
C68 Mo2 O4 C40 -103.8(4)
C39 Mo2 O4 Si2 -106.2(5)
C38 Mo2 O4 Si2 -29.5(6)
C40 Mo2 O4 Si2 -167.2(7)
C65 Mo2 O4 Si2 79.1(7)
C66 Mo2 O4 Si2 138.4(5)
C69 Mo2 O4 Si2 61.7(6)
C67 Mo2 O4 Si2 122.6(5)
C68 Mo2 O4 Si2 89.0(5)
Si2 O4 C40 C41 44.8(11)
Mo2 O4 C40 C41 -123.2(7)
Si2 O4 C40 Mo2 168.0(7)
C39 Mo2 C40 O4 -124.0(4)
C38 Mo2 C40 O4 -51.0(5)
C65 Mo2 C40 O4 138.4(4)
C66 Mo2 C40 O4 144.0(4)
C69 Mo2 C40 O4 79.1(5)
C67 Mo2 C40 O4 113.8(4)
C68 Mo2 C40 O4 82.9(4)
C39 Mo2 C40 C41 -10.8(6)
C38 Mo2 C40 C41 62.2(7)
O4 Mo2 C40 C41 113.3(7)
C65 Mo2 C40 C41 -108.3(7)
C66 Mo2 C40 C41 -102.8(6)
C69 Mo2 C40 C41 -167.6(5)
C67 Mo2 C40 C41 -132.9(6)
C68 Mo2 C40 C41 -163.8(6)
O4 C40 C41 C43 172.9(6)
Mo2 C40 C41 C43 85.0(8)
O4 C40 C41 C42 -63.8(9)
Mo2 C40 C41 C42 -151.7(6)
O4 Si2 C44 C45 86.7(6)
C58 Si2 C44 C45 -31.2(6)
C51 Si2 C44 C45 -156.3(6)
O4 Si2 C44 C49 -97.7(6)
C58 Si2 C44 C49 144.5(6)
C51 Si2 C44 C49 19.3(7)
C49 C44 C45 C46 -0.5(10)
Si2 C44 C45 C46 175.4(6)
C44 C45 C46 C47 -0.2(11)
C45 C46 C47 C48 0.5(11)
C45 C46 C47 C50 -177.8(7)
C46 C47 C48 C49 0.1(11)
C50 C47 C48 C49 178.4(7)
C47 C48 C49 C44 -0.9(11)
C45 C44 C49 C48 1.1(11)
Si2 C44 C49 C48 -174.8(6)
O4 Si2 C51 C56 -136.9(5)
C44 Si2 C51 C56 104.6(6)
C58 Si2 C51 C56 -16.4(7)
O4 Si2 C51 C52 41.0(6)
C44 Si2 C51 C52 -77.5(6)
C58 Si2 C51 C52 161.4(5)
C56 C51 C52 C53 -0.6(10)
Si2 C51 C52 C53 -178.6(5)
C51 C52 C53 C54 -0.7(11)
C52 C53 C54 C55 0.9(11)
C52 C53 C54 C57 -175.8(7)
C53 C54 C55 C56 0.2(11)
C57 C54 C55 C56 176.9(7)
C54 C55 C56 C51 -1.5(11)
C52 C51 C56 C55 1.7(10)
Si2 C51 C56 C55 179.6(5)
O4 Si2 C58 C59 -171.8(6)
C44 Si2 C58 C59 -54.4(7)
C51 Si2 C58 C59 69.4(6)
O4 Si2 C58 C63 3.7(7)
C44 Si2 C58 C63 121.2(6)
C51 Si2 C58 C63 -115.0(6)
C63 C58 C59 C60 2.7(11)
Si2 C58 C59 C60 178.5(6)
C58 C59 C60 C61 0.0(12)
C59 C60 C61 C62 -2.9(11)
C59 C60 C61 C64 175.0(7)
C60 C61 C62 C63 3.1(11)
C64 C61 C62 C63 -174.8(7)
C61 C62 C63 C58 -0.5(12)
C59 C58 C63 C62 -2.4(11)
Si2 C58 C63 C62 -178.1(6)
C39 Mo2 C65 C66 -85.8(5)
C38 Mo2 C65 C66 -162.9(5)
C40 Mo2 C65 C66 9.0(7)
O4 Mo2 C65 C66 89.0(7)
C69 Mo2 C65 C66 114.8(6)
C67 Mo2 C65 C66 37.9(5)
C68 Mo2 C65 C66 77.6(5)
C39 Mo2 C65 C69 159.3(5)
C38 Mo2 C65 C69 82.3(5)
C40 Mo2 C65 C69 -105.9(6)
O4 Mo2 C65 C69 -25.8(8)
C66 Mo2 C65 C69 -114.8(6)
C67 Mo2 C65 C69 -77.0(5)
C68 Mo2 C65 C69 -37.2(4)
C39 Mo2 C65 C70 35.4(7)
C38 Mo2 C65 C70 -41.6(7)
C40 Mo2 C65 C70 130.2(7)
O4 Mo2 C65 C70 -149.7(6)
C66 Mo2 C65 C70 121.3(9)
C69 Mo2 C65 C70 -123.9(9)
C67 Mo2 C65 C70 159.1(8)
C68 Mo2 C65 C70 -161.1(8)
C69 C65 C66 C67 -0.9(9)
C70 C65 C66 C67 174.9(7)
Mo2 C65 C66 C67 -67.3(5)
C69 C65 C66 C71 -173.6(8)
C70 C65 C66 C71 2.2(13)
Mo2 C65 C66 C71 120.0(8)
C69 C65 C66 Mo2 66.4(5)
C70 C65 C66 Mo2 -117.8(8)
C39 Mo2 C66 C65 97.1(5)
C38 Mo2 C66 C65 22.4(6)
C40 Mo2 C66 C65 -174.5(4)
O4 Mo2 C66 C65 -141.8(4)
C69 Mo2 C66 C65 -38.5(4)
C67 Mo2 C66 C65 -114.8(7)
C68 Mo2 C66 C65 -79.7(5)
C39 Mo2 C66 C67 -148.1(5)
C38 Mo2 C66 C67 137.2(5)
C40 Mo2 C66 C67 -59.7(5)
O4 Mo2 C66 C67 -27.0(6)
C65 Mo2 C66 C67 114.8(7)
C69 Mo2 C66 C67 76.3(5)
C68 Mo2 C66 C67 35.1(5)
C39 Mo2 C66 C71 -25.4(7)
C38 Mo2 C66 C71 -100.1(7)
C40 Mo2 C66 C71 63.0(7)
O4 Mo2 C66 C71 95.7(7)
C65 Mo2 C66 C71 -122.5(9)
C69 Mo2 C66 C71 -161.0(8)
C67 Mo2 C66 C71 122.7(9)
C68 Mo2 C66 C71 157.8(8)
C65 C66 C67 C68 1.1(9)
C71 C66 C67 C68 174.0(7)
Mo2 C66 C67 C68 -63.1(5)
C65 C66 C67 C72 -175.1(7)
C71 C66 C67 C72 -2.2(12)
Mo2 C66 C67 C72 120.7(7)
C65 C66 C67 Mo2 64.2(5)
C71 C66 C67 Mo2 -122.9(8)
C39 Mo2 C67 C68 157.1(4)
C38 Mo2 C67 C68 38.2(8)
C40 Mo2 C67 C68 -116.7(5)
O4 Mo2 C67 C68 -80.2(4)
C65 Mo2 C67 C68 79.8(5)
C66 Mo2 C67 C68 118.5(7)
C69 Mo2 C67 C68 36.9(4)
C39 Mo2 C67 C66 38.5(6)
C38 Mo2 C67 C66 -80.3(7)
C40 Mo2 C67 C66 124.8(5)
O4 Mo2 C67 C66 161.2(5)
C65 Mo2 C67 C66 -38.7(5)
C69 Mo2 C67 C66 -81.6(5)
C68 Mo2 C67 C66 -118.5(7)
C39 Mo2 C67 C72 -79.1(8)
C38 Mo2 C67 C72 162.0(7)
C40 Mo2 C67 C72 7.1(8)
O4 Mo2 C67 C72 43.5(8)
C65 Mo2 C67 C72 -156.4(9)
C66 Mo2 C67 C72 -117.7(10)
C69 Mo2 C67 C72 160.7(9)
C68 Mo2 C67 C72 123.8(9)
C66 C67 C68 C69 -0.9(9)
C72 C67 C68 C69 175.3(7)
Mo2 C67 C68 C69 -61.0(5)
C66 C67 C68 C73 179.7(7)
C72 C67 C68 C73 -4.2(13)
Mo2 C67 C68 C73 119.6(8)
C66 C67 C68 Mo2 60.1(5)
C72 C67 C68 Mo2 -123.8(8)
C39 Mo2 C68 C67 -43.3(8)
C38 Mo2 C68 C67 -158.2(5)
C40 Mo2 C68 C67 66.6(5)
O4 Mo2 C68 C67 105.6(4)
C65 Mo2 C68 C67 -79.3(5)
C66 Mo2 C68 C67 -36.7(4)
C69 Mo2 C68 C67 -117.8(6)
C39 Mo2 C68 C69 74.5(8)
C38 Mo2 C68 C69 -40.4(5)
C40 Mo2 C68 C69 -175.6(4)
O4 Mo2 C68 C69 -136.6(4)
C65 Mo2 C68 C69 38.6(4)
C66 Mo2 C68 C69 81.1(5)
C67 Mo2 C68 C69 117.8(6)
C39 Mo2 C68 C73 -165.0(7)
C38 Mo2 C68 C73 80.1(8)
C40 Mo2 C68 C73 -55.2(7)
O4 Mo2 C68 C73 -16.1(7)
C65 Mo2 C68 C73 159.0(8)
C66 Mo2 C68 C73 -158.4(8)
C69 Mo2 C68 C73 120.5(9)
C67 Mo2 C68 C73 -121.7(9)
C67 C68 C69 C65 0.3(9)
C73 C68 C69 C65 179.7(7)
Mo2 C68 C69 C65 -62.3(5)
C67 C68 C69 C74 -174.5(8)
C73 C68 C69 C74 5.0(13)
Mo2 C68 C69 C74 122.9(8)
C67 C68 C69 Mo2 62.6(5)
C73 C68 C69 Mo2 -118.0(8)
C66 C65 C69 C68 0.4(9)
C70 C65 C69 C68 -175.3(8)
Mo2 C65 C69 C68 65.9(5)
C66 C65 C69 C74 175.2(8)
C70 C65 C69 C74 -0.6(14)
Mo2 C65 C69 C74 -119.3(8)
C66 C65 C69 Mo2 -65.5(5)
C70 C65 C69 Mo2 118.8(8)
C39 Mo2 C69 C68 -142.8(4)
C38 Mo2 C69 C68 145.1(5)
C40 Mo2 C69 C68 6.4(6)
O4 Mo2 C69 C68 52.1(5)
C65 Mo2 C69 C68 -115.5(7)
C66 Mo2 C69 C68 -77.2(5)
C67 Mo2 C69 C68 -35.6(4)
C39 Mo2 C69 C65 -27.2(6)
C38 Mo2 C69 C65 -99.4(5)
C40 Mo2 C69 C65 122.0(5)
O4 Mo2 C69 C65 167.6(4)
C66 Mo2 C69 C65 38.3(4)
C67 Mo2 C69 C65 79.9(5)
C68 Mo2 C69 C65 115.5(7)
C39 Mo2 C69 C74 93.5(7)
C38 Mo2 C69 C74 21.4(7)
C40 Mo2 C69 C74 -117.3(7)
O4 Mo2 C69 C74 -71.6(7)
C65 Mo2 C69 C74 120.8(9)
C66 Mo2 C69 C74 159.1(8)
C67 Mo2 C69 C74 -159.3(8)
C68 Mo2 C69 C74 -123.7(8)
